data_2239204
loop_
_publ_author_name
'Sues, Peter E.'
'Lough, Alan J.'
'Morris, Robert H.'

_publ_section_title
;
 {<i>N</i>,<i>N</i>'-Bis[2-(diphenylphosphanyl)ethan-1-ylidene]ethylenediamine}bromido(<i>p</i>-toluenesulfonylmethyl
 isocyanide)iron(II) tetraphenylborate
;
_journal_coeditor_code IS5347
_journal_issue 4
_journal_name_full 'Acta Crystallographica Section E'
_journal_page_first m144
_journal_paper_doi 10.1107/S1600536814005467
_journal_volume 70
_journal_year 2014
_chemical_formula_iupac '[Fe Br (C9 H9 N O2 S) (C30 H30 N2 P2)] (C24 H20 B)'
_chemical_formula_moiety 'C39 H39 Br Fe N3 O2 P2 S +, C24 H20 B -'
_chemical_formula_sum 'C63 H59 B Br Fe N3 O2 P2 S'
_chemical_formula_weight 1130.70
_chemical_name_systematic
;Bromido{<i>N</i>,<i>N</i>'-bis[2-(diphenylphosphanyl)ethan-1-ylidene]ethylenediamine}(<i>p</i>-toluenesulfonylmethyl isocyanide)iron(II)
tetraphenylborate
;
_space_group_crystal_system triclinic
_space_group_IT_number 2
_space_group_name_Hall '-P 1'
_space_group_name_H-M_alt 'P -1'
_symmetry_space_group_name_Hall '-P 1'
_symmetry_space_group_name_H-M 'P -1'
_atom_sites_solution_hydrogens geom
_audit_creation_method SHELXL-2013
_cell_angle_alpha 79.847(4)
_cell_angle_beta 76.873(5)
_cell_angle_gamma 65.904(5)
_cell_formula_units_Z 2
_cell_length_a 13.5738(16)
_cell_length_b 14.1207(15)
_cell_length_c 15.8419(16)
_cell_measurement_reflns_used 9992
_cell_measurement_temperature 147(2)
_cell_measurement_theta_max 65.83
_cell_measurement_theta_min 3.63
_cell_volume 2687.5(5)
_computing_cell_refinement 'SAINT (Bruker, 2012)'
_computing_data_collection 'APEX2 (Bruker, 2012)'
_computing_data_reduction 'SAINT (Bruker, 2012)'
_computing_molecular_graphics 'PLATON (Spek, 2009)'
_computing_publication_material 'SHELXTL (Sheldrick, 2008)'
_computing_structure_refinement 'SHELXL2013 (Sheldrick, 2008)'
_computing_structure_solution 'SHELXS97 (Sheldrick, 2008)'
_diffrn_ambient_temperature 147(2)
_diffrn_measured_fraction_theta_full 0.938
_diffrn_measured_fraction_theta_max 0.962
_diffrn_measurement_device_type 'Bruker Kappa APEX DUO CCD'
_diffrn_measurement_method '\f and \w scans'
_diffrn_radiation_type CuK\a
_diffrn_radiation_wavelength 1.54178
_diffrn_reflns_av_R_equivalents 0.0573
_diffrn_reflns_limit_h_max 15
_diffrn_reflns_limit_h_min -15
_diffrn_reflns_limit_k_max 16
_diffrn_reflns_limit_k_min -16
_diffrn_reflns_limit_l_max 18
_diffrn_reflns_limit_l_min -18
_diffrn_reflns_number 63879
_diffrn_reflns_theta_full 67.679
_diffrn_reflns_theta_max 66.423
_diffrn_reflns_theta_min 2.877
_exptl_absorpt_coefficient_mu 4.421
_exptl_absorpt_correction_T_max 0.7528
_exptl_absorpt_correction_T_min 0.6691
_exptl_absorpt_correction_type multi-scan
_exptl_absorpt_process_details '(SADABS; Bruker, 2012)'
_exptl_crystal_colour yellow
_exptl_crystal_density_diffrn 1.397
_exptl_crystal_description prism
_exptl_crystal_F_000 1172
_exptl_crystal_size_max 0.050
_exptl_crystal_size_mid 0.030
_exptl_crystal_size_min 0.020
_refine_diff_density_max 0.475
_refine_diff_density_min -0.592
_refine_ls_extinction_method none
_refine_ls_goodness_of_fit_ref 1.039
_refine_ls_hydrogen_treatment constr
_refine_ls_matrix_type full
_refine_ls_number_parameters 668
_refine_ls_number_reflns 9108
_refine_ls_number_restraints 0
_refine_ls_restrained_S_all 1.039
_refine_ls_R_factor_all 0.0407
_refine_ls_R_factor_gt 0.0335
_refine_ls_shift/su_max 0.001
_refine_ls_shift/su_mean 0.000
_refine_ls_structure_factor_coef Fsqd
_refine_ls_weighting_details
;
 w=1/[\s^2^(Fo^2^)+(0.0408P)^2^+2.0605P]
 where P=(Fo^2^+2Fc^2^)/3
;
_refine_ls_weighting_scheme calc
_refine_ls_wR_factor_gt 0.0823
_refine_ls_wR_factor_ref 0.0864
_reflns_number_gt 7945
_reflns_number_total 9108
_reflns_threshold_expression I>2\s(I)
_cod_data_source_file is5347sup1.cf
_cod_data_source_block I
_cod_database_code 2239204
_cod_database_fobs_code 2239204
_shelx_space_group_comment
;
The symmetry employed for this shelxl refinement is uniquely defined
by the following loop, which should always be used as a source of
symmetry information in preference to the above space-group names.
They are only intended as comments.
;
_shelx_estimated_absorpt_t_min 0.809
_shelx_estimated_absorpt_t_max 0.917
_shelxl_version_number 20.13

loop_
_space_group_symop_operation_xyz
'x, y, z'
'-x, -y, -z'

loop_
_atom_site_type_symbol
_atom_site_label
_atom_site_fract_x
_atom_site_fract_y
_atom_site_fract_z
_atom_site_U_iso_or_equiv
_atom_site_adp_type
_atom_site_calc_flag
_atom_site_occupancy
Fe Fe1 0.24184(3) 0.24713(3) 0.25224(2) 0.01682(9) Uani d 1
Br Br1 0.33565(2) 0.07030(2) 0.20309(2) 0.02982(8) Uani d 1
S S1 0.13182(5) 0.54658(5) 0.45590(4) 0.02714(14) Uani d 1
P P1 0.10168(5) 0.25748(4) 0.19371(4) 0.01708(13) Uani d 1
P P2 0.34887(5) 0.31773(4) 0.15529(4) 0.01916(13) Uani d 1
O O1 0.07408(17) 0.64937(16) 0.48384(13) 0.0438(5) Uani d 1
O O2 0.12548(16) 0.45826(16) 0.51375(12) 0.0380(5) Uani d 1
N N1 0.16915(17) 0.18657(15) 0.35637(13) 0.0236(4) Uani d 1
N N2 0.35614(17) 0.20841(15) 0.32337(13) 0.0232(4) Uani d 1
N N3 0.12910(16) 0.45064(15) 0.32730(13) 0.0233(4) Uani d 1
C C1 0.0464(2) 0.17330(19) 0.27661(16) 0.0245(5) Uani d 1
H H1A -0.0346 0.2058 0.2883 0.029 Uiso calc 1
H H1B 0.0685 0.1046 0.2550 0.029 Uiso calc 1
C C2 0.0899(2) 0.15986(19) 0.35777(16) 0.0260(5) Uani d 1
H H2A 0.0587 0.1314 0.4106 0.031 Uiso calc 1
C C3 0.2166(2) 0.1740(2) 0.43463(16) 0.0314(6) Uani d 1
H H3A 0.2019 0.1189 0.4773 0.038 Uiso calc 1
H H3B 0.1843 0.2400 0.4625 0.038 Uiso calc 1
C C4 0.3391(2) 0.1438(2) 0.40458(17) 0.0327(6) Uani d 1
H H4A 0.3717 0.1555 0.4497 0.039 Uiso calc 1
H H4B 0.3746 0.0691 0.3944 0.039 Uiso calc 1
C C5 0.4415(2) 0.22964(19) 0.30114(16) 0.0253(5) Uani d 1
H H5A 0.4926 0.2085 0.3397 0.030 Uiso calc 1
C C6 0.4618(2) 0.2870(2) 0.21575(16) 0.0255(5) Uani d 1
H H6A 0.5321 0.2441 0.1816 0.031 Uiso calc 1
H H6B 0.4672 0.3523 0.2245 0.031 Uiso calc 1
C C7 0.17161(18) 0.37228(18) 0.29535(14) 0.0187(5) Uani d 1
C C8 0.0817(2) 0.54972(18) 0.35872(15) 0.0231(5) Uani d 1
H H8A 0.0010 0.5721 0.3719 0.028 Uiso calc 1
H H8B 0.0997 0.6010 0.3134 0.028 Uiso calc 1
C C11 0.2713(2) 0.5238(2) 0.42036(16) 0.0279(6) Uani d 1
C C12 0.3000(3) 0.6035(2) 0.37254(19) 0.0376(7) Uani d 1
H H12A 0.2454 0.6678 0.3555 0.045 Uiso calc 1
C C13 0.4097(3) 0.5877(2) 0.3500(2) 0.0424(7) Uani d 1
H H13A 0.4301 0.6414 0.3161 0.051 Uiso calc 1
C C14 0.4909(2) 0.4949(2) 0.37594(18) 0.0378(7) Uani d 1
C C15 0.4603(2) 0.4147(2) 0.42017(19) 0.0387(7) Uani d 1
H H15A 0.5151 0.3495 0.4351 0.046 Uiso calc 1
C C16 0.3508(2) 0.4283(2) 0.44297(18) 0.0330(6) Uani d 1
H H16A 0.3305 0.3730 0.4736 0.040 Uiso calc 1
C C17 0.6088(3) 0.4833(3) 0.3573(2) 0.0544(9) Uani d 1
H H17A 0.6534 0.4164 0.3852 0.082 Uiso calc 1
H H17B 0.6151 0.5402 0.3803 0.082 Uiso calc 1
H H17C 0.6347 0.4856 0.2942 0.082 Uiso calc 1
C C21 -0.01598(18) 0.38122(17) 0.19108(15) 0.0190(5) Uani d 1
C C22 -0.0468(2) 0.43710(18) 0.11316(16) 0.0228(5) Uani d 1
H H22A -0.0102 0.4081 0.0595 0.027 Uiso calc 1
C C23 -0.1308(2) 0.5348(2) 0.11377(17) 0.0294(6) Uani d 1
H H23A -0.1519 0.5721 0.0604 0.035 Uiso calc 1
C C24 -0.1840(2) 0.5786(2) 0.19106(18) 0.0321(6) Uani d 1
H H24A -0.2400 0.6466 0.1907 0.039 Uiso calc 1
C C25 -0.1556(2) 0.5232(2) 0.26921(17) 0.0285(6) Uani d 1
H H25A -0.1933 0.5525 0.3226 0.034 Uiso calc 1
C C26 -0.07257(19) 0.42549(19) 0.26938(16) 0.0229(5) Uani d 1
H H26A -0.0535 0.3878 0.3231 0.028 Uiso calc 1
C C31 0.2860(2) 0.46004(18) 0.13921(15) 0.0209(5) Uani d 1
C C32 0.3318(2) 0.5265(2) 0.15317(18) 0.0324(6) Uani d 1
H H32A 0.4050 0.4991 0.1636 0.039 Uiso calc 1
C C33 0.2701(3) 0.6336(2) 0.15184(19) 0.0390(7) Uani d 1
H H33A 0.3015 0.6786 0.1622 0.047 Uiso calc 1
C C34 0.1652(3) 0.6745(2) 0.13582(18) 0.0359(7) Uani d 1
H H34A 0.1234 0.7472 0.1368 0.043 Uiso calc 1
C C35 0.1197(2) 0.6100(2) 0.11815(17) 0.0322(6) Uani d 1
H H35A 0.0477 0.6381 0.1050 0.039 Uiso calc 1
C C36 0.1807(2) 0.50367(19) 0.12002(16) 0.0261(5) Uani d 1
H H36A 0.1496 0.4594 0.1078 0.031 Uiso calc 1
C C41 0.11374(19) 0.21067(17) 0.09031(15) 0.0199(5) Uani d 1
C C42 0.2042(2) 0.20105(19) 0.02548(16) 0.0252(5) Uani d 1
H H42A 0.2626 0.2155 0.0360 0.030 Uiso calc 1
C C43 0.2101(2) 0.1703(2) -0.05490(17) 0.0300(6) Uani d 1
H H43A 0.2718 0.1649 -0.0993 0.036 Uiso calc 1
C C44 0.1263(2) 0.14770(19) -0.07000(16) 0.0285(6) Uani d 1
H H44A 0.1301 0.1273 -0.1251 0.034 Uiso calc 1
C C45 0.0365(2) 0.15467(19) -0.00490(17) 0.0296(6) Uani d 1
H H45A -0.0202 0.1372 -0.0149 0.036 Uiso calc 1
C C46 0.0293(2) 0.18725(19) 0.07497(16) 0.0247(5) Uani d 1
H H46A -0.0330 0.1935 0.1190 0.030 Uiso calc 1
C C51 0.42044(19) 0.2781(2) 0.04679(16) 0.0251(5) Uani d 1
C C52 0.4016(2) 0.3466(2) -0.02799(17) 0.0352(6) Uani d 1
H H52A 0.3534 0.4173 -0.0233 0.042 Uiso calc 1
C C53 0.4532(3) 0.3119(3) -0.1095(2) 0.0487(8) Uani d 1
H H53A 0.4401 0.3593 -0.1602 0.058 Uiso calc 1
C C54 0.5233(3) 0.2091(3) -0.1177(2) 0.0514(9) Uani d 1
H H54A 0.5576 0.1858 -0.1737 0.062 Uiso calc 1
C C55 0.5430(3) 0.1412(3) -0.0444(2) 0.0477(8) Uani d 1
H H55A 0.5916 0.0707 -0.0499 0.057 Uiso calc 1
C C56 0.4925(2) 0.1746(2) 0.0379(2) 0.0359(6) Uani d 1
H H56A 0.5070 0.1268 0.0882 0.043 Uiso calc 1
C C61 1.0789(2) 0.00682(19) -0.28860(19) 0.0302(6) Uani d 1
C C62 1.0266(2) 0.0422(2) -0.3622(2) 0.0421(7) Uani d 1
H H62A 1.0705 0.0330 -0.4185 0.051 Uiso calc 1
C C63 0.9142(3) 0.0897(2) -0.3554(3) 0.0537(9) Uani d 1
H H63A 0.8821 0.1126 -0.4066 0.064 Uiso calc 1
C C64 0.8484(3) 0.1038(2) -0.2751(3) 0.0548(10) Uani d 1
H H64A 0.7711 0.1362 -0.2707 0.066 Uiso calc 1
C C65 0.8952(3) 0.0707(2) -0.2002(3) 0.0490(9) Uani d 1
H H65A 0.8501 0.0802 -0.1444 0.059 Uiso calc 1
C C66 1.0101(2) 0.02279(19) -0.2078(2) 0.0358(7) Uani d 1
H H66A 1.0416 0.0007 -0.1564 0.043 Uiso calc 1
C C71 1.2732(2) -0.09212(18) -0.39262(16) 0.0263(6) Uani d 1
C C72 1.2376(2) -0.1542(2) -0.42926(18) 0.0354(6) Uani d 1
H H72A 1.1738 -0.1659 -0.3995 0.042 Uiso calc 1
C C73 1.2918(3) -0.1992(2) -0.5074(2) 0.0424(8) Uani d 1
H H73A 1.2655 -0.2416 -0.5286 0.051 Uiso calc 1
C C74 1.3831(3) -0.1824(2) -0.55364(19) 0.0442(8) Uani d 1
H H74A 1.4197 -0.2122 -0.6070 0.053 Uiso calc 1
C C75 1.4201(2) -0.1216(2) -0.52095(17) 0.0359(7) Uani d 1
H H75A 1.4829 -0.1089 -0.5519 0.043 Uiso calc 1
C C76 1.3656(2) -0.07839(19) -0.44224(16) 0.0267(6) Uani d 1
H H76A 1.3936 -0.0370 -0.4214 0.032 Uiso calc 1
C C81 1.24591(18) -0.14122(18) -0.21894(15) 0.0205(5) Uani d 1
C C91 1.25498(19) 0.04773(18) -0.29289(15) 0.0203(5) Uani d 1
C C82 1.3511(2) 0.03139(19) -0.26384(16) 0.0234(5) Uani d 1
H H82A 1.3896 -0.0352 -0.2365 0.028 Uiso calc 1
C C92 1.25030(19) -0.12591(19) -0.13495(16) 0.0237(5) Uani d 1
H H92A 1.2391 -0.0580 -0.1237 0.028 Uiso calc 1
C C83 1.3928(2) 0.10846(19) -0.27321(16) 0.0266(6) Uani d 1
H H83A 1.4579 0.0944 -0.2519 0.032 Uiso calc 1
C C93 1.2702(2) -0.2053(2) -0.06739(17) 0.0295(6) Uani d 1
H H93A 1.2731 -0.1911 -0.0117 0.035 Uiso calc 1
C C84 1.2859(2) -0.3048(2) -0.08126(18) 0.0326(6) Uani d 1
H H84A 1.2992 -0.3595 -0.0355 0.039 Uiso calc 1
C C94 1.3391(2) 0.2056(2) -0.31375(17) 0.0297(6) Uani d 1
H H94A 1.3676 0.2584 -0.3212 0.036 Uiso calc 1
C C85 1.2820(2) -0.3233(2) -0.16267(18) 0.0329(6) Uani d 1
H H85A 1.2925 -0.3912 -0.1730 0.039 Uiso calc 1
C C95 1.2440(2) 0.22536(19) -0.34325(17) 0.0294(6) Uani d 1
H H95A 1.2069 0.2918 -0.3715 0.035 Uiso calc 1
C C86 1.2629(2) -0.24353(19) -0.23000(17) 0.0258(5) Uani d 1
H H86A 1.2613 -0.2589 -0.2856 0.031 Uiso calc 1
C C96 1.2024(2) 0.14809(18) -0.33170(16) 0.0246(5) Uani d 1
H H96A 1.1355 0.1640 -0.3509 0.030 Uiso calc 1
B B1 1.2134(2) -0.0454(2) -0.29695(19) 0.0231(6) Uani d 1

loop_
_atom_site_aniso_label
_atom_site_aniso_U_11
_atom_site_aniso_U_22
_atom_site_aniso_U_33
_atom_site_aniso_U_12
_atom_site_aniso_U_13
_atom_site_aniso_U_23
Fe1 0.01778(19) 0.01577(18) 0.01614(19) -0.00548(14) -0.00380(15) -0.00086(14)
Br1 0.03041(15) 0.02055(13) 0.03436(16) -0.00383(11) -0.00677(11) -0.00562(11)
S1 0.0310(3) 0.0315(3) 0.0180(3) -0.0101(3) -0.0016(2) -0.0079(2)
P1 0.0186(3) 0.0170(3) 0.0159(3) -0.0072(2) -0.0022(2) -0.0022(2)
P2 0.0173(3) 0.0211(3) 0.0187(3) -0.0069(2) -0.0024(2) -0.0029(2)
O1 0.0449(12) 0.0431(12) 0.0423(12) -0.0091(9) -0.0027(9) -0.0271(10)
O2 0.0371(11) 0.0532(12) 0.0217(9) -0.0197(9) -0.0052(8) 0.0078(9)
N1 0.0295(11) 0.0226(10) 0.0184(10) -0.0104(9) -0.0049(9) 0.0009(8)
N2 0.0251(11) 0.0204(10) 0.0224(11) -0.0057(8) -0.0076(9) -0.0011(8)
N3 0.0244(11) 0.0247(11) 0.0207(10) -0.0089(9) -0.0012(9) -0.0066(9)
C1 0.0287(13) 0.0243(12) 0.0244(13) -0.0158(11) -0.0039(11) 0.0007(10)
C2 0.0317(14) 0.0251(13) 0.0224(13) -0.0153(11) -0.0029(11) 0.0038(10)
C3 0.0398(16) 0.0411(15) 0.0176(13) -0.0207(13) -0.0102(11) 0.0068(11)
C4 0.0362(15) 0.0362(15) 0.0276(14) -0.0154(12) -0.0165(12) 0.0104(12)
C5 0.0221(13) 0.0254(13) 0.0286(14) -0.0053(10) -0.0112(11) -0.0032(10)
C6 0.0210(12) 0.0293(13) 0.0279(14) -0.0110(10) -0.0048(10) -0.0032(11)
C7 0.0163(11) 0.0256(13) 0.0154(11) -0.0104(10) -0.0039(9) 0.0022(10)
C8 0.0275(13) 0.0204(12) 0.0192(12) -0.0062(10) -0.0035(10) -0.0040(10)
C11 0.0328(15) 0.0324(14) 0.0219(13) -0.0144(12) -0.0036(11) -0.0081(11)
C12 0.0468(18) 0.0333(15) 0.0345(16) -0.0171(13) -0.0029(13) -0.0090(12)
C13 0.0517(19) 0.0412(17) 0.0417(17) -0.0286(15) 0.0049(14) -0.0125(14)
C14 0.0408(17) 0.0491(18) 0.0316(15) -0.0226(14) 0.0016(13) -0.0207(13)
C15 0.0368(16) 0.0406(16) 0.0397(17) -0.0110(13) -0.0113(13) -0.0095(13)
C16 0.0380(16) 0.0328(14) 0.0315(15) -0.0156(12) -0.0103(12) -0.0006(12)
C17 0.0423(19) 0.071(2) 0.060(2) -0.0307(17) 0.0093(16) -0.0335(18)
C21 0.0172(11) 0.0210(12) 0.0208(12) -0.0098(9) -0.0015(9) -0.0030(9)
C22 0.0244(13) 0.0235(12) 0.0203(12) -0.0100(10) -0.0027(10) -0.0012(10)
C23 0.0283(14) 0.0260(13) 0.0296(14) -0.0058(11) -0.0095(11) 0.0024(11)
C24 0.0235(14) 0.0257(13) 0.0405(16) -0.0022(11) -0.0047(12) -0.0058(12)
C25 0.0230(13) 0.0301(13) 0.0295(14) -0.0071(11) 0.0020(11) -0.0122(11)
C26 0.0212(12) 0.0260(12) 0.0217(12) -0.0087(10) -0.0040(10) -0.0030(10)
C31 0.0266(13) 0.0218(12) 0.0146(11) -0.0122(10) 0.0000(10) -0.0002(9)
C32 0.0395(16) 0.0316(14) 0.0332(15) -0.0187(12) -0.0150(12) 0.0027(11)
C33 0.065(2) 0.0277(14) 0.0367(16) -0.0268(14) -0.0196(15) 0.0028(12)
C34 0.0533(19) 0.0214(13) 0.0284(14) -0.0108(12) -0.0083(13) 0.0015(11)
C35 0.0331(15) 0.0266(14) 0.0310(15) -0.0095(11) -0.0055(12) 0.0071(11)
C36 0.0287(14) 0.0232(12) 0.0279(14) -0.0134(11) -0.0049(11) 0.0028(10)
C41 0.0251(13) 0.0154(11) 0.0185(12) -0.0064(9) -0.0047(10) -0.0021(9)
C42 0.0283(14) 0.0257(13) 0.0236(13) -0.0124(11) -0.0019(11) -0.0057(10)
C43 0.0342(15) 0.0302(14) 0.0210(13) -0.0098(11) 0.0018(11) -0.0054(11)
C44 0.0383(15) 0.0234(13) 0.0204(13) -0.0046(11) -0.0094(11) -0.0060(10)
C45 0.0341(15) 0.0263(13) 0.0315(15) -0.0094(11) -0.0131(12) -0.0065(11)
C46 0.0240(13) 0.0263(13) 0.0244(13) -0.0088(10) -0.0051(10) -0.0047(10)
C51 0.0179(12) 0.0358(14) 0.0254(13) -0.0140(11) 0.0012(10) -0.0090(11)
C52 0.0300(15) 0.0494(17) 0.0270(14) -0.0177(13) -0.0013(12) -0.0041(13)
C53 0.0466(19) 0.075(2) 0.0253(15) -0.0273(18) 0.0020(14) -0.0092(15)
C54 0.0410(18) 0.093(3) 0.0343(18) -0.0385(19) 0.0131(14) -0.0339(18)
C55 0.0361(17) 0.055(2) 0.057(2) -0.0209(15) 0.0097(15) -0.0333(17)
C56 0.0280(14) 0.0385(15) 0.0403(16) -0.0127(12) 0.0048(12) -0.0154(13)
C61 0.0250(14) 0.0177(12) 0.0492(17) -0.0106(10) -0.0093(12) 0.0035(11)
C62 0.0355(17) 0.0324(15) 0.059(2) -0.0135(13) -0.0213(15) 0.0132(14)
C63 0.0362(18) 0.0337(17) 0.090(3) -0.0112(14) -0.0290(19) 0.0151(17)
C64 0.0266(16) 0.0250(15) 0.111(3) -0.0026(12) -0.025(2) -0.0037(17)
C65 0.0334(17) 0.0264(15) 0.088(3) -0.0136(13) 0.0064(17) -0.0249(16)
C66 0.0235(14) 0.0204(13) 0.066(2) -0.0084(11) -0.0041(13) -0.0162(13)
C71 0.0342(14) 0.0211(12) 0.0240(13) -0.0086(11) -0.0135(11) 0.0031(10)
C72 0.0423(17) 0.0364(15) 0.0317(15) -0.0152(13) -0.0152(13) -0.0016(12)
C73 0.054(2) 0.0375(16) 0.0398(17) -0.0107(14) -0.0234(15) -0.0112(13)
C74 0.055(2) 0.0456(18) 0.0263(15) -0.0088(15) -0.0125(14) -0.0069(13)
C75 0.0448(17) 0.0318(14) 0.0227(14) -0.0081(13) -0.0048(12) 0.0004(11)
C76 0.0339(14) 0.0210(12) 0.0210(13) -0.0059(11) -0.0087(11) 0.0021(10)
C81 0.0132(11) 0.0214(12) 0.0238(12) -0.0054(9) 0.0009(9) -0.0032(10)
C91 0.0205(12) 0.0214(12) 0.0165(12) -0.0073(10) 0.0014(9) -0.0035(9)
C82 0.0237(13) 0.0215(12) 0.0215(12) -0.0061(10) -0.0017(10) -0.0027(10)
C92 0.0203(12) 0.0223(12) 0.0260(13) -0.0081(10) 0.0017(10) -0.0041(10)
C83 0.0232(13) 0.0297(13) 0.0270(13) -0.0105(11) 0.0006(11) -0.0087(11)
C93 0.0292(14) 0.0348(14) 0.0209(13) -0.0125(11) 0.0006(11) 0.0007(11)
C84 0.0335(15) 0.0282(14) 0.0288(14) -0.0115(12) -0.0002(12) 0.0076(11)
C94 0.0326(15) 0.0253(13) 0.0323(14) -0.0154(11) 0.0046(12) -0.0079(11)
C85 0.0345(15) 0.0222(13) 0.0386(16) -0.0120(11) 0.0015(12) -0.0023(11)
C95 0.0324(15) 0.0203(12) 0.0316(14) -0.0075(11) -0.0047(12) -0.0002(11)
C86 0.0252(13) 0.0239(13) 0.0268(13) -0.0099(10) -0.0001(11) -0.0033(10)
C96 0.0256(13) 0.0238(12) 0.0232(13) -0.0088(10) -0.0035(10) -0.0018(10)
B1 0.0215(14) 0.0222(14) 0.0260(15) -0.0080(11) -0.0061(12) -0.0013(11)

loop_
_atom_type_symbol
_atom_type_description
_atom_type_scat_dispersion_real
_atom_type_scat_dispersion_imag
_atom_type_scat_source
C C 0.0181 0.0091 'International Tables Vol C Tables 4.2.6.8 and 6.1.1.4'
H H 0.0000 0.0000 'International Tables Vol C Tables 4.2.6.8 and 6.1.1.4'
N N 0.0311 0.0180 'International Tables Vol C Tables 4.2.6.8 and 6.1.1.4'
O O 0.0492 0.0322 'International Tables Vol C Tables 4.2.6.8 and 6.1.1.4'
B B 0.0090 0.0039 'International Tables Vol C Tables 4.2.6.8 and 6.1.1.4'
P P 0.2955 0.4335 'International Tables Vol C Tables 4.2.6.8 and 6.1.1.4'
S S 0.3331 0.5567 'International Tables Vol C Tables 4.2.6.8 and 6.1.1.4'
Fe Fe -1.1336 3.1974 'International Tables Vol C Tables 4.2.6.8 and 6.1.1.4'
Br Br -0.6763 1.2805 'International Tables Vol C Tables 4.2.6.8 and 6.1.1.4'

loop_
_geom_angle_atom_site_label_1
_geom_angle_atom_site_label_2
_geom_angle_atom_site_label_3
_geom_angle
C7 Fe1 N2 90.99(9)
C7 Fe1 N1 88.74(9)
N2 Fe1 N1 82.96(9)
C7 Fe1 P1 95.06(7)
N2 Fe1 P1 164.97(6)
N1 Fe1 P1 83.44(6)
C7 Fe1 P2 87.36(7)
N2 Fe1 P2 84.02(6)
N1 Fe1 P2 166.33(6)
P1 Fe1 P2 109.95(3)
C7 Fe1 Br1 176.19(7)
N2 Fe1 Br1 87.30(6)
N1 Fe1 Br1 87.66(6)
P1 Fe1 Br1 85.80(2)
P2 Fe1 Br1 95.85(2)
O2 S1 O1 119.89(13)
O2 S1 C11 107.42(12)
O1 S1 C11 109.80(12)
O2 S1 C8 108.69(12)
O1 S1 C8 105.36(12)
C11 S1 C8 104.67(12)
C41 P1 C21 102.28(10)
C41 P1 C1 104.54(11)
C21 P1 C1 102.80(11)
C41 P1 Fe1 125.52(8)
C21 P1 Fe1 118.43(8)
C1 P1 Fe1 100.17(8)
C51 P2 C31 104.38(11)
C51 P2 C6 103.41(11)
C31 P2 C6 105.94(11)
C51 P2 Fe1 127.25(8)
C31 P2 Fe1 113.16(8)
C6 P2 Fe1 100.43(8)
C2 N1 C3 122.3(2)
C2 N1 Fe1 124.73(17)
C3 N1 Fe1 112.98(16)
C5 N2 C4 121.3(2)
C5 N2 Fe1 125.02(17)
C4 N2 Fe1 113.48(16)
C7 N3 C8 174.7(2)
C2 C1 P1 108.78(17)
C2 C1 H1A 109.9
P1 C1 H1A 109.9
C2 C1 H1B 109.9
P1 C1 H1B 109.9
H1A C1 H1B 108.3
N1 C2 C1 119.9(2)
N1 C2 H2A 120.1
C1 C2 H2A 120.1
N1 C3 C4 106.7(2)
N1 C3 H3A 110.4
C4 C3 H3A 110.4
N1 C3 H3B 110.4
C4 C3 H3B 110.4
H3A C3 H3B 108.6
N2 C4 C3 108.2(2)
N2 C4 H4A 110.1
C3 C4 H4A 110.1
N2 C4 H4B 110.1
C3 C4 H4B 110.1
H4A C4 H4B 108.4
N2 C5 C6 120.5(2)
N2 C5 H5A 119.7
C6 C5 H5A 119.7
C5 C6 P2 109.99(17)
C5 C6 H6A 109.7
P2 C6 H6A 109.7
C5 C6 H6B 109.7
P2 C6 H6B 109.7
H6A C6 H6B 108.2
N3 C7 Fe1 176.1(2)
N3 C8 S1 110.59(17)
N3 C8 H8A 109.5
S1 C8 H8A 109.5
N3 C8 H8B 109.5
S1 C8 H8B 109.5
H8A C8 H8B 108.1
C12 C11 C16 121.0(3)
C12 C11 S1 118.9(2)
C16 C11 S1 120.0(2)
C13 C12 C11 118.7(3)
C13 C12 H12A 120.7
C11 C12 H12A 120.7
C12 C13 C14 121.6(3)
C12 C13 H13A 119.2
C14 C13 H13A 119.2
C15 C14 C13 118.4(3)
C15 C14 C17 121.1(3)
C13 C14 C17 120.4(3)
C14 C15 C16 121.0(3)
C14 C15 H15A 119.5
C16 C15 H15A 119.5
C15 C16 C11 119.1(3)
C15 C16 H16A 120.4
C11 C16 H16A 120.4
C14 C17 H17A 109.5
C14 C17 H17B 109.5
H17A C17 H17B 109.5
C14 C17 H17C 109.5
H17A C17 H17C 109.5
H17B C17 H17C 109.5
C22 C21 C26 118.6(2)
C22 C21 P1 122.08(18)
C26 C21 P1 119.14(18)
C23 C22 C21 120.2(2)
C23 C22 H22A 119.9
C21 C22 H22A 119.9
C24 C23 C22 120.7(2)
C24 C23 H23A 119.7
C22 C23 H23A 119.7
C23 C24 C25 119.8(2)
C23 C24 H24A 120.1
C25 C24 H24A 120.1
C26 C25 C24 120.0(2)
C26 C25 H25A 120.0
C24 C25 H25A 120.0
C25 C26 C21 120.7(2)
C25 C26 H26A 119.6
C21 C26 H26A 119.6
C36 C31 C32 118.2(2)
C36 C31 P2 117.03(18)
C32 C31 P2 124.48(19)
C31 C32 C33 119.9(3)
C31 C32 H32A 120.0
C33 C32 H32A 120.0
C34 C33 C32 120.9(3)
C34 C33 H33A 119.6
C32 C33 H33A 119.6
C33 C34 C35 120.0(2)
C33 C34 H34A 120.0
C35 C34 H34A 120.0
C34 C35 C36 119.0(3)
C34 C35 H35A 120.5
C36 C35 H35A 120.5
C35 C36 C31 121.9(2)
C35 C36 H36A 119.0
C31 C36 H36A 119.0
C42 C41 C46 119.4(2)
C42 C41 P1 120.88(18)
C46 C41 P1 119.65(18)
C41 C42 C43 120.4(2)
C41 C42 H42A 119.8
C43 C42 H42A 119.8
C44 C43 C42 120.0(2)
C44 C43 H43A 120.0
C42 C43 H43A 120.0
C43 C44 C45 120.1(2)
C43 C44 H44A 119.9
C45 C44 H44A 119.9
C44 C45 C46 120.1(2)
C44 C45 H45A 119.9
C46 C45 H45A 119.9
C45 C46 C41 119.9(2)
C45 C46 H46A 120.1
C41 C46 H46A 120.1
C52 C51 C56 118.6(2)
C52 C51 P2 122.0(2)
C56 C51 P2 119.3(2)
C53 C52 C51 120.2(3)
C53 C52 H52A 119.9
C51 C52 H52A 119.9
C54 C53 C52 120.7(3)
C54 C53 H53A 119.6
C52 C53 H53A 119.6
C55 C54 C53 119.5(3)
C55 C54 H54A 120.3
C53 C54 H54A 120.3
C54 C55 C56 120.7(3)
C54 C55 H55A 119.7
C56 C55 H55A 119.7
C55 C56 C51 120.2(3)
C55 C56 H56A 119.9
C51 C56 H56A 119.9
C66 C61 C62 116.1(3)
C66 C61 B1 121.5(2)
C62 C61 B1 122.3(3)
C63 C62 C61 122.4(3)
C63 C62 H62A 118.8
C61 C62 H62A 118.8
C64 C63 C62 120.3(3)
C64 C63 H63A 119.8
C62 C63 H63A 119.8
C63 C64 C65 119.9(3)
C63 C64 H64A 120.0
C65 C64 H64A 120.0
C64 C65 C66 119.4(3)
C64 C65 H65A 120.3
C66 C65 H65A 120.3
C61 C66 C65 121.9(3)
C61 C66 H66A 119.0
C65 C66 H66A 119.0
C76 C71 C72 113.6(2)
C76 C71 B1 123.6(2)
C72 C71 B1 122.7(2)
C73 C72 C71 123.0(3)
C73 C72 H72A 118.5
C71 C72 H72A 118.5
C74 C73 C72 120.5(3)
C74 C73 H73A 119.7
C72 C73 H73A 119.7
C75 C74 C73 118.5(3)
C75 C74 H74A 120.7
C73 C74 H74A 120.7
C74 C75 C76 120.2(3)
C74 C75 H75A 119.9
C76 C75 H75A 119.9
C71 C76 C75 124.2(3)
C71 C76 H76A 117.9
C75 C76 H76A 117.9
C92 C81 C86 114.8(2)
C92 C81 B1 123.1(2)
C86 C81 B1 122.0(2)
C82 C91 C96 115.2(2)
C82 C91 B1 124.2(2)
C96 C91 B1 119.9(2)
C83 C82 C91 122.8(2)
C83 C82 H82A 118.6
C91 C82 H82A 118.6
C93 C92 C81 123.2(2)
C93 C92 H92A 118.4
C81 C92 H92A 118.4
C94 C83 C82 119.7(2)
C94 C83 H83A 120.2
C82 C83 H83A 120.2
C84 C93 C92 120.0(2)
C84 C93 H93A 120.0
C92 C93 H93A 120.0
C85 C84 C93 118.7(2)
C85 C84 H84A 120.6
C93 C84 H84A 120.6
C95 C94 C83 119.6(2)
C95 C94 H94A 120.2
C83 C94 H94A 120.2
C84 C85 C86 120.8(2)
C84 C85 H85A 119.6
C86 C85 H85A 119.6
C94 C95 C96 120.0(2)
C94 C95 H95A 120.0
C96 C95 H95A 120.0
C85 C86 C81 122.5(2)
C85 C86 H86A 118.8
C81 C86 H86A 118.8
C95 C96 C91 122.7(2)
C95 C96 H96A 118.6
C91 C96 H96A 118.6
C91 B1 C61 107.87(19)
C91 B1 C81 113.6(2)
C61 B1 C81 108.6(2)
C91 B1 C71 106.2(2)
C61 B1 C71 111.3(2)
C81 B1 C71 109.13(19)

loop_
_geom_bond_atom_site_label_1
_geom_bond_atom_site_label_2
_geom_bond_distance
Fe1 C7 1.803(2)
Fe1 N2 1.965(2)
Fe1 N1 1.969(2)
Fe1 P1 2.2420(7)
Fe1 P2 2.2567(7)
Fe1 Br1 2.4700(5)
S1 O2 1.432(2)
S1 O1 1.434(2)
S1 C11 1.757(3)
S1 C8 1.806(2)
P1 C41 1.822(2)
P1 C21 1.825(2)
P1 C1 1.852(2)
P2 C51 1.830(2)
P2 C31 1.830(2)
P2 C6 1.853(2)
N1 C2 1.271(3)
N1 C3 1.475(3)
N2 C5 1.272(3)
N2 C4 1.471(3)
N3 C7 1.165(3)
N3 C8 1.409(3)
C1 C2 1.485(3)
C1 H1A 0.9900
C1 H1B 0.9900
C2 H2A 0.9500
C3 C4 1.518(4)
C3 H3A 0.9900
C3 H3B 0.9900
C4 H4A 0.9900
C4 H4B 0.9900
C5 C6 1.479(4)
C5 H5A 0.9500
C6 H6A 0.9900
C6 H6B 0.9900
C8 H8A 0.9900
C8 H8B 0.9900
C11 C12 1.384(4)
C11 C16 1.388(4)
C12 C13 1.381(4)
C12 H12A 0.9500
C13 C14 1.392(5)
C13 H13A 0.9500
C14 C15 1.385(4)
C14 C17 1.504(4)
C15 C16 1.387(4)
C15 H15A 0.9500
C16 H16A 0.9500
C17 H17A 0.9800
C17 H17B 0.9800
C17 H17C 0.9800
C21 C22 1.394(3)
C21 C26 1.403(3)
C22 C23 1.385(3)
C22 H22A 0.9500
C23 C24 1.380(4)
C23 H23A 0.9500
C24 C25 1.387(4)
C24 H24A 0.9500
C25 C26 1.380(3)
C25 H25A 0.9500
C26 H26A 0.9500
C31 C36 1.388(4)
C31 C32 1.388(4)
C32 C33 1.398(4)
C32 H32A 0.9500
C33 C34 1.366(4)
C33 H33A 0.9500
C34 C35 1.385(4)
C34 H34A 0.9500
C35 C36 1.386(4)
C35 H35A 0.9500
C36 H36A 0.9500
C41 C42 1.386(3)
C41 C46 1.396(3)
C42 C43 1.392(3)
C42 H42A 0.9500
C43 C44 1.378(4)
C43 H43A 0.9500
C44 C45 1.388(4)
C44 H44A 0.9500
C45 C46 1.391(3)
C45 H45A 0.9500
C46 H46A 0.9500
C51 C52 1.391(4)
C51 C56 1.398(4)
C52 C53 1.389(4)
C52 H52A 0.9500
C53 C54 1.382(5)
C53 H53A 0.9500
C54 C55 1.370(5)
C54 H54A 0.9500
C55 C56 1.393(4)
C55 H55A 0.9500
C56 H56A 0.9500
C61 C66 1.396(4)
C61 C62 1.412(4)
C61 B1 1.649(4)
C62 C63 1.381(4)
C62 H62A 0.9500
C63 C64 1.373(5)
C63 H63A 0.9500
C64 C65 1.391(5)
C64 H64A 0.9500
C65 C66 1.410(4)
C65 H65A 0.9500
C66 H66A 0.9500
C71 C76 1.387(4)
C71 C72 1.411(4)
C71 B1 1.657(4)
C72 C73 1.400(4)
C72 H72A 0.9500
C73 C74 1.376(5)
C73 H73A 0.9500
C74 C75 1.372(4)
C74 H74A 0.9500
C75 C76 1.398(4)
C75 H75A 0.9500
C76 H76A 0.9500
C81 C92 1.403(3)
C81 C86 1.403(3)
C81 B1 1.650(4)
C91 C82 1.399(3)
C91 C96 1.401(3)
C91 B1 1.646(4)
C82 C83 1.391(4)
C82 H82A 0.9500
C92 C93 1.391(4)
C92 H92A 0.9500
C83 C94 1.382(4)
C83 H83A 0.9500
C93 C84 1.384(4)
C93 H93A 0.9500
C84 C85 1.376(4)
C84 H84A 0.9500
C94 C95 1.377(4)
C94 H94A 0.9500
C85 C86 1.391(4)
C85 H85A 0.9500
C95 C96 1.389(4)
C95 H95A 0.9500
C86 H86A 0.9500
C96 H96A 0.9500

loop_
_geom_hbond_atom_site_label_D
_geom_hbond_atom_site_label_H
_geom_hbond_atom_site_label_A
_geom_hbond_site_symmetry_A
_geom_hbond_distance_DH
_geom_hbond_distance_HA
_geom_hbond_distance_DA
_geom_hbond_angle_DHA
C8 H8A O2 2_566 0.99 2.31 3.099(3) 136

loop_
_geom_torsion_atom_site_label_1
_geom_torsion_atom_site_label_2
_geom_torsion_atom_site_label_3
_geom_torsion_atom_site_label_4
_geom_torsion
C41 P1 C1 C2 148.07(17)
C21 P1 C1 C2 -105.41(18)
Fe1 P1 C1 C2 17.05(18)
C3 N1 C2 C1 -179.3(2)
Fe1 N1 C2 C1 0.3(3)
P1 C1 C2 N1 -13.1(3)
C2 N1 C3 C4 143.4(2)
Fe1 N1 C3 C4 -36.2(2)
C5 N2 C4 C3 153.1(2)
Fe1 N2 C4 C3 -31.1(3)
N1 C3 C4 N2 42.2(3)
C4 N2 C5 C6 174.7(2)
Fe1 N2 C5 C6 -0.5(3)
N2 C5 C6 P2 0.1(3)
C51 P2 C6 C5 -132.30(18)
C31 P2 C6 C5 118.22(17)
Fe1 P2 C6 C5 0.29(18)
O2 S1 C8 N3 -47.5(2)
O1 S1 C8 N3 -177.15(18)
C11 S1 C8 N3 67.1(2)
O2 S1 C11 C12 -171.6(2)
O1 S1 C11 C12 -39.7(2)
C8 S1 C11 C12 72.9(2)
O2 S1 C11 C16 6.0(2)
O1 S1 C11 C16 137.9(2)
C8 S1 C11 C16 -109.4(2)
C16 C11 C12 C13 -2.2(4)
S1 C11 C12 C13 175.5(2)
C11 C12 C13 C14 -1.5(4)
C12 C13 C14 C15 4.5(4)
C12 C13 C14 C17 -174.6(3)
C13 C14 C15 C16 -3.9(4)
C17 C14 C15 C16 175.2(3)
C14 C15 C16 C11 0.4(4)
C12 C11 C16 C15 2.7(4)
S1 C11 C16 C15 -174.9(2)
C41 P1 C21 C22 -24.7(2)
C1 P1 C21 C22 -132.9(2)
Fe1 P1 C21 C22 117.89(18)
C41 P1 C21 C26 160.06(19)
C1 P1 C21 C26 51.8(2)
Fe1 P1 C21 C26 -57.4(2)
C26 C21 C22 C23 0.8(4)
P1 C21 C22 C23 -174.45(19)
C21 C22 C23 C24 0.7(4)
C22 C23 C24 C25 -1.9(4)
C23 C24 C25 C26 1.5(4)
C24 C25 C26 C21 0.1(4)
C22 C21 C26 C25 -1.3(4)
P1 C21 C26 C25 174.16(19)
C51 P2 C31 C36 90.5(2)
C6 P2 C31 C36 -160.71(19)
Fe1 P2 C31 C36 -51.6(2)
C51 P2 C31 C32 -96.1(2)
C6 P2 C31 C32 12.7(2)
Fe1 P2 C31 C32 121.8(2)
C36 C31 C32 C33 3.1(4)
P2 C31 C32 C33 -170.3(2)
C31 C32 C33 C34 -0.9(4)
C32 C33 C34 C35 -1.8(4)
C33 C34 C35 C36 2.2(4)
C34 C35 C36 C31 0.1(4)
C32 C31 C36 C35 -2.7(4)
P2 C31 C36 C35 171.1(2)
C21 P1 C41 C42 114.2(2)
C1 P1 C41 C42 -138.9(2)
Fe1 P1 C41 C42 -24.7(2)
C21 P1 C41 C46 -63.8(2)
C1 P1 C41 C46 43.1(2)
Fe1 P1 C41 C46 157.29(15)
C46 C41 C42 C43 1.3(4)
P1 C41 C42 C43 -176.71(19)
C41 C42 C43 C44 -1.0(4)
C42 C43 C44 C45 -0.6(4)
C43 C44 C45 C46 1.8(4)
C44 C45 C46 C41 -1.5(4)
C42 C41 C46 C45 -0.1(4)
P1 C41 C46 C45 177.95(19)
C31 P2 C51 C52 -13.4(2)
C6 P2 C51 C52 -124.1(2)
Fe1 P2 C51 C52 121.4(2)
C31 P2 C51 C56 169.6(2)
C6 P2 C51 C56 59.0(2)
Fe1 P2 C51 C56 -55.5(2)
C56 C51 C52 C53 0.5(4)
P2 C51 C52 C53 -176.5(2)
C51 C52 C53 C54 0.3(5)
C52 C53 C54 C55 -0.8(5)
C53 C54 C55 C56 0.5(5)
C54 C55 C56 C51 0.2(4)
C52 C51 C56 C55 -0.7(4)
P2 C51 C56 C55 176.3(2)
C66 C61 C62 C63 -0.2(4)
B1 C61 C62 C63 -177.4(3)
C61 C62 C63 C64 -0.2(5)
C62 C63 C64 C65 0.3(5)
C63 C64 C65 C66 0.0(4)
C62 C61 C66 C65 0.5(4)
B1 C61 C66 C65 177.8(2)
C64 C65 C66 C61 -0.4(4)
C76 C71 C72 C73 1.2(4)
B1 C71 C72 C73 -175.9(2)
C71 C72 C73 C74 -1.4(4)
C72 C73 C74 C75 0.7(4)
C73 C74 C75 C76 0.1(4)
C72 C71 C76 C75 -0.4(4)
B1 C71 C76 C75 176.7(2)
C74 C75 C76 C71 -0.2(4)
C96 C91 C82 C83 -0.6(3)
B1 C91 C82 C83 170.1(2)
C86 C81 C92 C93 0.2(3)
B1 C81 C92 C93 175.4(2)
C91 C82 C83 C94 -0.9(4)
C81 C92 C93 C84 -0.6(4)
C92 C93 C84 C85 0.4(4)
C82 C83 C94 C95 1.0(4)
C93 C84 C85 C86 0.2(4)
C83 C94 C95 C96 0.4(4)
C84 C85 C86 C81 -0.5(4)
C92 C81 C86 C85 0.3(4)
B1 C81 C86 C85 -174.9(2)
C94 C95 C96 C91 -1.9(4)
C82 C91 C96 C95 1.9(3)
B1 C91 C96 C95 -169.1(2)
C82 C91 B1 C61 153.5(2)
C96 C91 B1 C61 -36.3(3)
C82 C91 B1 C81 33.0(3)
C96 C91 B1 C81 -156.8(2)
C82 C91 B1 C71 -87.0(3)
C96 C91 B1 C71 83.2(3)
C66 C61 B1 C91 -83.2(3)
C62 C61 B1 C91 93.9(3)
C66 C61 B1 C81 40.4(3)
C62 C61 B1 C81 -142.5(2)
C66 C61 B1 C71 160.6(2)
C62 C61 B1 C71 -22.3(3)
C92 C81 B1 C91 33.7(3)
C86 C81 B1 C91 -151.5(2)
C92 C81 B1 C61 -86.4(3)
C86 C81 B1 C61 88.5(3)
C92 C81 B1 C71 152.1(2)
C86 C81 B1 C71 -33.1(3)
C76 C71 B1 C91 19.4(3)
C72 C71 B1 C91 -163.7(2)
C76 C71 B1 C61 136.6(2)
C72 C71 B1 C61 -46.5(3)
C76 C71 B1 C81 -103.5(3)
C72 C71 B1 C81 73.4(3)
